data_4102102
loop_
_publ_author_name
'Satoshi Takamizawa'
'Ei-ichi Nataka'
'Takamasa Akatsuka'
'Ryosuke Miyake'
'Yoshiki Kakizaki'
'Hirotoshi Takeuchi'
'Goro Maruta'
'Sadamu Takeda'

_publ_section_title
;
 Crystal Transformation and Host Molecular Motions in CO2 Adsorption
 Process of a Metal Benzoate Pyrazine (MII= Rh, Cu)
;
_journal_name_full 'Journal of the American Chemical Society'
_journal_page_first 3783
_journal_page_last 3792
_journal_paper_doi 10.1021/ja9091598
_journal_volume 132
_journal_year 2010
_chemical_formula_sum 'C35 H24 N2 O14 Rh2'
_chemical_formula_weight 902.38
_chemical_name_systematic
; 
 ? 
;
_space_group_IT_number 2
_symmetry_cell_setting triclinic
_symmetry_space_group_name_Hall '-P 1'
_symmetry_space_group_name_H-M 'P -1'
_atom_sites_solution_hydrogens geom
_atom_sites_solution_primary direct
_atom_sites_solution_secondary difmap
_audit_creation_method SHELXL-97
_cell_angle_alpha 70.192(4)
_cell_angle_beta 66.179(4)
_cell_angle_gamma 63.002(4)
_cell_formula_units_Z 1
_cell_length_a 9.541(2)
_cell_length_b 10.300(2)
_cell_length_c 11.038(2)
_cell_measurement_temperature 90
_cell_volume 867.9(3)
_computing_cell_refinement 'Bruker SMART'
_computing_data_collection 'Bruker SMART'
_computing_data_reduction 'Bruker SAINT'
_computing_molecular_graphics 'Bruker SHELXTL'
_computing_publication_material 'Bruker SHELXTL'
_computing_structure_refinement 'SHELXL-97 (Sheldrick, 1997)'
_computing_structure_solution 'SHELXS-97 (Sheldrick, 1990)'
_diffrn_ambient_temperature 90
_diffrn_detector_area_resol_mean 8.366
_diffrn_measured_fraction_theta_full 0.816
_diffrn_measured_fraction_theta_max 0.816
_diffrn_measurement_device_type 'CCD area detector'
_diffrn_measurement_method 'phi and omega scans'
_diffrn_radiation_monochromator graphite
_diffrn_radiation_source 'fine-focus sealed tube'
_diffrn_radiation_type MoK\a
_diffrn_radiation_wavelength 0.71073
_diffrn_reflns_av_R_equivalents 0.0269
_diffrn_reflns_av_sigmaI/netI 0.0531
_diffrn_reflns_limit_h_max 12
_diffrn_reflns_limit_h_min -6
_diffrn_reflns_limit_k_max 13
_diffrn_reflns_limit_k_min -11
_diffrn_reflns_limit_l_max 14
_diffrn_reflns_limit_l_min -14
_diffrn_reflns_number 4306
_diffrn_reflns_theta_full 28.27
_diffrn_reflns_theta_max 28.27
_diffrn_reflns_theta_min 2.05
_exptl_absorpt_coefficient_mu 1.024
_exptl_absorpt_correction_T_max 0.9699
_exptl_absorpt_correction_T_min 0.7486
_exptl_absorpt_correction_type empirical
_exptl_absorpt_process_details
;
SADABS; sheldrick, 1996
;
_exptl_crystal_colour red
_exptl_crystal_density_diffrn 1.726
_exptl_crystal_density_method 'not measured'
_exptl_crystal_description plate
_exptl_crystal_F_000 450
_exptl_crystal_size_max 0.30
_exptl_crystal_size_mid 0.26
_exptl_crystal_size_min 0.03
_refine_diff_density_max 2.695
_refine_diff_density_min -2.240
_refine_diff_density_rms 0.206
_refine_ls_extinction_method none
_refine_ls_goodness_of_fit_ref 1.047
_refine_ls_hydrogen_treatment constr
_refine_ls_matrix_type full
_refine_ls_number_parameters 241
_refine_ls_number_reflns 3519
_refine_ls_number_restraints 333
_refine_ls_restrained_S_all 1.031
_refine_ls_R_factor_all 0.0621
_refine_ls_R_factor_gt 0.0547
_refine_ls_shift/su_max 0.001
_refine_ls_shift/su_mean 0.000
_refine_ls_structure_factor_coef Fsqd
_refine_ls_weighting_details 'calc w=1/[\s^2^(Fo^2^)+(0.1092P)^2^+0.0000P] where P=(Fo^2^+2Fc^2^)/3'
_refine_ls_weighting_scheme calc
_refine_ls_wR_factor_gt 0.1433
_refine_ls_wR_factor_ref 0.1488
_reflns_number_gt 3029
_reflns_number_total 3519
_reflns_threshold_expression >2sigma(I)
_cod_data_source_file ja9091598_si_001_03.cif
_cod_data_source_block 60730a1_1a_3CO2
_cod_database_code 4102102

loop_
_symmetry_equiv_pos_as_xyz
'x, y, z'
'-x, -y, -z'

loop_
_atom_site_label
_atom_site_type_symbol
_atom_site_fract_x
_atom_site_fract_y
_atom_site_fract_z
_atom_site_U_iso_or_equiv
_atom_site_adp_type
_atom_site_occupancy
_atom_site_symmetry_multiplicity
_atom_site_calc_flag
_atom_site_refinement_flags
_atom_site_disorder_assembly
_atom_site_disorder_group
C1 C 0.3283(5) 0.7554(5) 0.5778(5) 0.0145(8) Uani 1 1 d U . .
C2 C 0.2296(5) 0.9038(5) 0.6167(5) 0.0161(9) Uani 1 1 d U . .
C3 C 0.0597(6) 0.9635(5) 0.6403(5) 0.0186(9) Uani 1 1 d U . .
H3 H 0.0066 0.9103 0.6308 0.022 Uiso 1 1 calc R . .
C4 C -0.0328(6) 1.1027(6) 0.6782(5) 0.0222(10) Uani 1 1 d U . .
H4 H -0.1486 1.1446 0.6931 0.027 Uiso 1 1 calc R . .
C5 C 0.0450(6) 1.1788(6) 0.6938(5) 0.0231(10) Uani 1 1 d U . .
H5 H -0.0183 1.2720 0.7215 0.028 Uiso 1 1 calc R . .
C6 C 0.2150(6) 1.1199(6) 0.6694(5) 0.0227(10) Uani 1 1 d U . .
H6 H 0.2680 1.1728 0.6797 0.027 Uiso 1 1 calc R . .
C7 C 0.3068(6) 0.9830(6) 0.6299(5) 0.0192(9) Uani 1 1 d U . .
H7 H 0.4231 0.9431 0.6116 0.023 Uiso 1 1 calc R . .
C8 C 0.4631(5) 0.3600(5) 0.7504(5) 0.0159(9) Uani 1 1 d U . .
C9 C 0.4428(6) 0.2810(6) 0.8931(5) 0.0204(9) Uani 1 1 d U . .
C10 C 0.3252(6) 0.2145(6) 0.9598(6) 0.0260(11) Uani 1 1 d U . .
H10 H 0.2584 0.2186 0.9130 0.031 Uiso 1 1 calc R . .
C11 C 0.3053(7) 0.1435(7) 1.0921(6) 0.0329(12) Uani 1 1 d U . .
H11 H 0.2267 0.0969 1.1355 0.039 Uiso 1 1 calc R . .
C12 C 0.3992(7) 0.1393(7) 1.1628(6) 0.0359(13) Uani 1 1 d U . .
H12 H 0.3850 0.0910 1.2547 0.043 Uiso 1 1 calc R . .
C13 C 0.5153(7) 0.2074(8) 1.0969(6) 0.0358(13) Uani 1 1 d U . .
H13 H 0.5796 0.2055 1.1449 0.043 Uiso 1 1 calc R . .
C14 C 0.5377(7) 0.2769(6) 0.9641(6) 0.0279(11) Uani 1 1 d U . .
H14 H 0.6176 0.3221 0.9205 0.033 Uiso 1 1 calc R . .
C15 C 0.1438(5) 0.4321(5) 0.4153(5) 0.0163(9) Uani 1 1 d U . .
H15 H 0.2448 0.3820 0.3549 0.020 Uiso 1 1 calc R . .
C16 C 0.0016(5) 0.5582(5) 0.5912(5) 0.0168(9) Uani 1 1 d U . .
H16 H -0.0004 0.5991 0.6574 0.020 Uiso 1 1 calc R . .
C1S C 0.1319(10) 0.5779(9) 0.9927(7) 0.0497(16) Uani 1 1 d DU . .
C2S C 0.0000 1.0000 1.0000 0.0400(19) Uani 1 2 d SDU . .
N1 N 0.1465(4) 0.4916(4) 0.5049(4) 0.0141(8) Uani 1 1 d U . .
O1 O 0.2511(4) 0.6906(4) 0.5642(3) 0.0160(7) Uani 1 1 d U . .
O2 O 0.4832(4) 0.7044(4) 0.5595(3) 0.0168(7) Uani 1 1 d U . .
O3 O 0.3567(4) 0.3816(4) 0.6970(3) 0.0166(7) Uani 1 1 d U . .
O4 O 0.5866(4) 0.3993(4) 0.6914(3) 0.0166(7) Uani 1 1 d U . .
O1S O 0.1000(7) 0.6032(7) 0.8946(6) 0.0631(15) Uani 1 1 d DU . .
O2S O 0.1599(7) 0.5530(6) 1.0914(6) 0.0586(14) Uani 1 1 d DU . .
O3S O 0.0196(7) 0.8909(6) 0.9789(5) 0.0571(13) Uani 1 1 d DU . .
Rh1 Rh 0.37715(4) 0.49260(4) 0.50297(3) 0.01235(15) Uani 1 1 d U . .

loop_
_atom_site_aniso_label
_atom_site_aniso_U_11
_atom_site_aniso_U_22
_atom_site_aniso_U_33
_atom_site_aniso_U_23
_atom_site_aniso_U_13
_atom_site_aniso_U_12
C1 0.0141(18) 0.018(2) 0.014(2) -0.0003(17) -0.0061(15) -0.0085(15)
C2 0.0177(19) 0.017(2) 0.016(2) 0.0009(18) -0.0087(16) -0.0080(16)
C3 0.016(2) 0.017(2) 0.021(2) -0.0016(19) -0.0082(17) -0.0039(16)
C4 0.020(2) 0.017(2) 0.023(2) -0.0006(19) -0.0081(18) -0.0012(17)
C5 0.031(2) 0.014(2) 0.019(2) 0.0021(19) -0.0108(19) -0.0048(18)
C6 0.031(2) 0.019(2) 0.021(2) 0.000(2) -0.0123(19) -0.0109(18)
C7 0.023(2) 0.018(2) 0.020(2) 0.0010(19) -0.0104(18) -0.0094(17)
C8 0.0153(18) 0.0102(19) 0.024(2) -0.0018(17) -0.0090(16) -0.0041(14)
C9 0.020(2) 0.018(2) 0.023(2) -0.0016(19) -0.0097(18) -0.0057(16)
C10 0.025(2) 0.028(3) 0.027(3) 0.000(2) -0.0102(19) -0.0128(19)
C11 0.035(3) 0.033(3) 0.029(3) 0.005(2) -0.009(2) -0.019(2)
C12 0.042(3) 0.038(3) 0.025(3) 0.008(2) -0.014(2) -0.020(2)
C13 0.038(3) 0.044(3) 0.027(3) 0.006(2) -0.020(2) -0.018(2)
C14 0.029(2) 0.031(3) 0.028(3) 0.003(2) -0.015(2) -0.016(2)
C15 0.0163(19) 0.015(2) 0.020(2) 0.0014(18) -0.0097(17) -0.0076(16)
C16 0.018(2) 0.017(2) 0.019(2) -0.0027(18) -0.0077(17) -0.0078(16)
C1S 0.060(3) 0.042(3) 0.046(3) -0.015(2) -0.020(2) -0.009(2)
C2S 0.056(4) 0.035(3) 0.032(3) -0.006(3) -0.016(3) -0.017(3)
N1 0.0129(16) 0.0182(19) 0.0126(19) 0.0016(15) -0.0085(14) -0.0060(13)
O1 0.0113(14) 0.0192(16) 0.0191(17) -0.0034(14) -0.0062(12) -0.0055(12)
O2 0.0136(14) 0.0181(16) 0.0216(17) -0.0044(14) -0.0083(13) -0.0053(12)
O3 0.0160(15) 0.0180(17) 0.0185(17) 0.0018(14) -0.0088(13) -0.0092(12)
O4 0.0161(15) 0.0199(17) 0.0158(16) 0.0033(14) -0.0097(12) -0.0086(12)
O1S 0.077(3) 0.051(3) 0.047(3) -0.015(2) -0.019(2) -0.007(2)
O2S 0.073(3) 0.049(3) 0.050(3) -0.014(2) -0.019(2) -0.016(2)
O3S 0.087(3) 0.042(3) 0.043(3) -0.006(2) -0.021(2) -0.026(2)
Rh1 0.0096(2) 0.0134(2) 0.0168(2) -0.00138(15) -0.00755(15) -0.00442(14)

loop_
_atom_type_symbol
_atom_type_description
_atom_type_scat_dispersion_real
_atom_type_scat_dispersion_imag
_atom_type_scat_source
C C 0.0033 0.0016 'International Tables Vol C Tables 4.2.6.8 and 6.1.1.4'
H H 0.0000 0.0000 'International Tables Vol C Tables 4.2.6.8 and 6.1.1.4'
N N 0.0061 0.0033 'International Tables Vol C Tables 4.2.6.8 and 6.1.1.4'
O O 0.0106 0.0060 'International Tables Vol C Tables 4.2.6.8 and 6.1.1.4'
Rh Rh -1.1178 0.9187 'International Tables Vol C Tables 4.2.6.8 and 6.1.1.4'

loop_
_geom_angle_atom_site_label_1
_geom_angle_atom_site_label_2
_geom_angle_atom_site_label_3
_geom_angle
_geom_angle_site_symmetry_1
_geom_angle_site_symmetry_3
_geom_angle_publ_flag
O1 C1 O2 125.4(4) . . ?
O1 C1 C2 117.1(4) . . ?
O2 C1 C2 117.5(4) . . ?
C3 C2 C7 119.9(4) . . ?
C3 C2 C1 119.9(4) . . ?
C7 C2 C1 120.2(4) . . ?
C2 C3 C4 119.7(4) . . ?
C5 C4 C3 119.9(4) . . ?
C4 C5 C6 120.5(5) . . ?
C7 C6 C5 119.4(5) . . ?
C6 C7 C2 120.6(4) . . ?
O4 C8 O3 125.3(4) . . ?
O4 C8 C9 117.1(4) . . ?
O3 C8 C9 117.6(4) . . ?
C14 C9 C10 119.0(5) . . ?
C14 C9 C8 120.0(4) . . ?
C10 C9 C8 121.0(4) . . ?
C11 C10 C9 120.8(5) . . ?
C10 C11 C12 120.3(5) . . ?
C11 C12 C13 119.0(6) . . ?
C14 C13 C12 121.1(5) . . ?
C13 C14 C9 119.8(5) . . ?
N1 C15 C16 121.6(4) . 2_566 ?
N1 C16 C15 120.8(4) . 2_566 ?
O2S C1S O1S 178.4(10) . . ?
O3S C2S O3S 180.0(5) 2_577 . ?
C15 N1 C16 117.6(4) . . ?
C15 N1 Rh1 121.3(3) . . ?
C16 N1 Rh1 121.0(3) . . ?
C1 O1 Rh1 119.7(3) . . ?
C1 O2 Rh1 118.5(3) . 2_666 ?
C8 O3 Rh1 119.0(3) . . ?
C8 O4 Rh1 119.4(3) . 2_666 ?
O4 Rh1 O1 89.63(14) 2_666 . ?
O4 Rh1 O2 90.00(14) 2_666 2_666 ?
O1 Rh1 O2 176.35(10) . 2_666 ?
O4 Rh1 O3 176.11(10) 2_666 . ?
O1 Rh1 O3 91.14(14) . . ?
O2 Rh1 O3 88.99(14) 2_666 . ?
O4 Rh1 N1 90.08(13) 2_666 . ?
O1 Rh1 N1 89.87(13) . . ?
O2 Rh1 N1 93.76(13) 2_666 . ?
O3 Rh1 N1 93.73(13) . . ?
O4 Rh1 Rh1 88.18(9) 2_666 2_666 ?
O1 Rh1 Rh1 87.70(8) . 2_666 ?
O2 Rh1 Rh1 88.66(9) 2_666 2_666 ?
O3 Rh1 Rh1 88.05(8) . 2_666 ?
N1 Rh1 Rh1 177.02(11) . 2_666 ?

loop_
_geom_bond_atom_site_label_1
_geom_bond_atom_site_label_2
_geom_bond_distance
_geom_bond_site_symmetry_2
_geom_bond_publ_flag
C1 O1 1.271(5) . ?
C1 O2 1.275(5) . ?
C1 C2 1.490(6) . ?
C2 C3 1.391(6) . ?
C2 C7 1.393(6) . ?
C3 C4 1.403(7) . ?
C4 C5 1.385(7) . ?
C5 C6 1.392(7) . ?
C6 C7 1.391(7) . ?
C8 O4 1.269(5) . ?
C8 O3 1.272(5) . ?
C8 C9 1.486(7) . ?
C9 C14 1.397(6) . ?
C9 C10 1.400(7) . ?
C10 C11 1.372(8) . ?
C11 C12 1.386(8) . ?
C12 C13 1.398(8) . ?
C13 C14 1.372(8) . ?
C15 N1 1.341(6) . ?
C15 C16 1.374(6) 2_566 ?
C16 N1 1.345(6) . ?
C16 C15 1.374(6) 2_566 ?
C1S O2S 1.144(7) . ?
C1S O1S 1.155(7) . ?
C2S O3S 1.141(5) 2_577 ?
C2S O3S 1.141(5) . ?
N1 Rh1 2.197(3) . ?
O1 Rh1 2.028(3) . ?
O2 Rh1 2.030(3) 2_666 ?
O3 Rh1 2.034(3) . ?
O4 Rh1 2.023(3) 2_666 ?
Rh1 O4 2.023(3) 2_666 ?
Rh1 O2 2.030(3) 2_666 ?
Rh1 Rh1 2.3910(7) 2_666 ?

loop_
_geom_torsion_atom_site_label_1
_geom_torsion_atom_site_label_2
_geom_torsion_atom_site_label_3
_geom_torsion_atom_site_label_4
_geom_torsion
_geom_torsion_site_symmetry_1
_geom_torsion_site_symmetry_2
_geom_torsion_site_symmetry_3
_geom_torsion_site_symmetry_4
_geom_torsion_publ_flag
O1 C1 C2 C3 1.9(7) . . . . ?
O2 C1 C2 C3 -178.8(4) . . . . ?
O1 C1 C2 C7 -178.2(4) . . . . ?
O2 C1 C2 C7 1.0(7) . . . . ?
C7 C2 C3 C4 -0.5(8) . . . . ?
C1 C2 C3 C4 179.4(4) . . . . ?
C2 C3 C4 C5 -0.9(8) . . . . ?
C3 C4 C5 C6 1.4(8) . . . . ?
C4 C5 C6 C7 -0.4(8) . . . . ?
C5 C6 C7 C2 -1.0(8) . . . . ?
C3 C2 C7 C6 1.5(8) . . . . ?
C1 C2 C7 C6 -178.4(5) . . . . ?
O4 C8 C9 C14 11.8(7) . . . . ?
O3 C8 C9 C14 -168.8(5) . . . . ?
O4 C8 C9 C10 -170.5(5) . . . . ?
O3 C8 C9 C10 8.9(7) . . . . ?
C14 C9 C10 C11 -1.4(8) . . . . ?
C8 C9 C10 C11 -179.1(5) . . . . ?
C9 C10 C11 C12 1.4(9) . . . . ?
C10 C11 C12 C13 -0.5(10) . . . . ?
C11 C12 C13 C14 -0.4(10) . . . . ?
C12 C13 C14 C9 0.4(10) . . . . ?
C10 C9 C14 C13 0.4(8) . . . . ?
C8 C9 C14 C13 178.2(5) . . . . ?
C16 C15 N1 C16 1.7(8) 2_566 . . . ?
C16 C15 N1 Rh1 -174.6(4) 2_566 . . . ?
C15 C16 N1 C15 -1.7(8) 2_566 . . . ?
C15 C16 N1 Rh1 174.6(4) 2_566 . . . ?
O2 C1 O1 Rh1 -2.0(7) . . . . ?
C2 C1 O1 Rh1 177.2(3) . . . . ?
O1 C1 O2 Rh1 2.3(7) . . . 2_666 ?
C2 C1 O2 Rh1 -176.9(3) . . . 2_666 ?
O4 C8 O3 Rh1 -1.8(6) . . . . ?
C9 C8 O3 Rh1 178.9(3) . . . . ?
O3 C8 O4 Rh1 0.7(7) . . . 2_666 ?
C9 C8 O4 Rh1 180.0(3) . . . 2_666 ?
C1 O1 Rh1 O4 -87.5(4) . . . 2_666 ?
C1 O1 Rh1 O2 -3(2) . . . 2_666 ?
C1 O1 Rh1 O3 88.7(4) . . . . ?
C1 O1 Rh1 N1 -177.6(4) . . . . ?
C1 O1 Rh1 Rh1 0.7(3) . . . 2_666 ?
C8 O3 Rh1 O4 15.4(19) . . . 2_666 ?
C8 O3 Rh1 O1 -86.0(3) . . . . ?
C8 O3 Rh1 O2 90.3(3) . . . 2_666 ?
C8 O3 Rh1 N1 -176.0(3) . . . . ?
C8 O3 Rh1 Rh1 1.6(3) . . . 2_666 ?
C15 N1 Rh1 O4 56.5(4) . . . 2_666 ?
C16 N1 Rh1 O4 -119.7(4) . . . 2_666 ?
C15 N1 Rh1 O1 146.1(4) . . . . ?
C16 N1 Rh1 O1 -30.0(4) . . . . ?
C15 N1 Rh1 O2 -33.5(4) . . . 2_666 ?
C16 N1 Rh1 O2 150.3(4) . . . 2_666 ?
C15 N1 Rh1 O3 -122.7(4) . . . . ?
C16 N1 Rh1 O3 61.1(4) . . . . ?
C15 N1 Rh1 Rh1 110.8(19) . . . 2_666 ?
C16 N1 Rh1 Rh1 -65(2) . . . 2_666 ?
